data_7216100
loop_
_publ_author_name
'Xia, Wujiong'
'Scheffer, John R.'
'Patrick, Brian O.'

_publ_section_title
;
 Making use of crystallization-induced asymmetric transformations in solid
 state organic photochemistry: application to the enantioselective Yang
 photocyclization of endo-bicyclo[2.1.1]hexyl aryl ketones
;
_journal_issue 119
_journal_name_full CrystEngComm
_journal_page_first 728
_journal_paper_doi 10.1039/b514952e
_journal_volume 7
_journal_year 2005
_chemical_formula_sum 'C23 H27 N O3'
_chemical_formula_weight 365.46
_chemical_name_systematic
;
?
;
_space_group_IT_number 19
_symmetry_cell_setting orthorhombic
_symmetry_space_group_name_Hall 'P 2ac 2ab'
_symmetry_space_group_name_H-M 'P 21 21 21'
_atom_sites_solution_hydrogens geom
_atom_sites_solution_primary direct
_atom_sites_solution_secondary difmap
_audit_creation_method SHELXL-97
_cell_angle_alpha 90.00
_cell_angle_beta 90.00
_cell_angle_gamma 90.00
_cell_formula_units_Z 4
_cell_length_a 6.1739(8)
_cell_length_b 7.1907(9)
_cell_length_c 44.763(7)
_cell_measurement_reflns_used 3592
_cell_measurement_temperature 173(2)
_cell_measurement_theta_max 21.14
_cell_measurement_theta_min 2.73
_cell_volume 1987.2(5)
_computing_structure_refinement 'SHELXL-97 (Sheldrick, 1997)'
_diffrn_ambient_temperature 173(2)
_diffrn_measured_fraction_theta_full 0.996
_diffrn_measured_fraction_theta_max 0.996
_diffrn_measurement_device_type 'Bruker X8 APEX'
_diffrn_measurement_method 'area detector'
_diffrn_radiation_monochromator graphite
_diffrn_radiation_source 'fine-focus sealed tube'
_diffrn_radiation_type MoK\a
_diffrn_radiation_wavelength 0.71069
_diffrn_reflns_av_R_equivalents 0.0485
_diffrn_reflns_av_sigmaI/netI 0.0571
_diffrn_reflns_limit_h_max 6
_diffrn_reflns_limit_h_min -5
_diffrn_reflns_limit_k_max 5
_diffrn_reflns_limit_k_min -7
_diffrn_reflns_limit_l_max 47
_diffrn_reflns_limit_l_min -46
_diffrn_reflns_number 9447
_diffrn_reflns_theta_full 22.43
_diffrn_reflns_theta_max 22.43
_diffrn_reflns_theta_min 1.82
_exptl_absorpt_coefficient_mu 0.080
_exptl_absorpt_correction_T_max 0.994
_exptl_absorpt_correction_T_min 0.613
_exptl_absorpt_correction_type multi-scan
_exptl_crystal_colour colourless
_exptl_crystal_density_diffrn 1.222
_exptl_crystal_density_method 'not measured'
_exptl_crystal_description plate
_exptl_crystal_F_000 784
_exptl_crystal_size_max 0.50
_exptl_crystal_size_mid 0.20
_exptl_crystal_size_min 0.08
_refine_diff_density_max 0.368
_refine_diff_density_min -0.352
_refine_diff_density_rms 0.073
_refine_ls_abs_structure_details 'Flack H D (1983), Acta Cryst. A39, 876-881'
_refine_ls_abs_structure_Flack -3(6)
_refine_ls_extinction_method none
_refine_ls_goodness_of_fit_ref 1.165
_refine_ls_hydrogen_treatment mixed
_refine_ls_matrix_type full
_refine_ls_number_parameters 205
_refine_ls_number_reflns 2570
_refine_ls_number_restraints 29
_refine_ls_restrained_S_all 1.158
_refine_ls_R_factor_all 0.1260
_refine_ls_R_factor_gt 0.1161
_refine_ls_shift/su_max 0.026
_refine_ls_shift/su_mean 0.003
_refine_ls_structure_factor_coef Fsqd
_refine_ls_weighting_details 'calc w=1/[\s^2^(Fo^2^)+(0.0292P)^2^+10.4972P] where P=(Fo^2^+2Fc^2^)/3'
_refine_ls_weighting_scheme calc
_refine_ls_wR_factor_gt 0.2475
_refine_ls_wR_factor_ref 0.2515
_reflns_number_gt 2280
_reflns_number_total 2570
_reflns_threshold_expression >2sigma(I)
_cod_data_source_file b514952e.txt
_cod_data_source_block js200
_cod_database_code 7216100

loop_
_symmetry_equiv_pos_as_xyz
'x, y, z'
'-x+1/2, -y, z+1/2'
'x+1/2, -y+1/2, -z'
'-x, y+1/2, -z+1/2'

loop_
_atom_site_label
_atom_site_type_symbol
_atom_site_fract_x
_atom_site_fract_y
_atom_site_fract_z
_atom_site_U_iso_or_equiv
_atom_site_adp_type
_atom_site_occupancy
_atom_site_symmetry_multiplicity
_atom_site_calc_flag
_atom_site_refinement_flags
_atom_site_disorder_assembly
_atom_site_disorder_group
C1A C 0.6762(17) 0.0294(18) 0.8561(2) 0.024(5) Uiso 0.57(2) 1 d PGD A 1
C2A C 0.8800(16) 0.1057(18) 0.86106(17) 0.024(4) Uiso 0.57(2) 1 d PGD A 1
H2A H 0.9676 0.1415 0.8446 0.029 Uiso 0.57(2) 1 calc PR A 1
C3A C 0.9554(13) 0.1296(17) 0.89006(19) 0.026(4) Uiso 0.57(2) 1 d PGD A 1
H3A H 1.0947 0.1818 0.8934 0.032 Uiso 0.57(2) 1 calc PR A 1
C4A C 0.8272(15) 0.0772(18) 0.91415(17) 0.022(5) Uiso 0.57(2) 1 d PGD A 1
C5A C 0.6234(14) 0.0008(19) 0.9092(2) 0.027(5) Uiso 0.57(2) 1 d PGD A 1
H5A H 0.5358 -0.0350 0.9257 0.032 Uiso 0.57(2) 1 calc PR A 1
C6A C 0.5479(14) -0.0230(18) 0.8802(3) 0.028(5) Uiso 0.57(2) 1 d PGD A 1
H6A H 0.4087 -0.0752 0.8769 0.033 Uiso 0.57(2) 1 calc PR A 1
C7A C 0.9119(18) 0.105(3) 0.9451(2) 0.0246(18) Uiso 0.57(2) 1 d PD A 1
O1A O 1.1123(14) 0.0858(19) 0.9493(3) 0.031(4) Uiso 0.57(2) 1 d PD A 1
O2A O 0.7768(15) 0.1510(19) 0.96538(19) 0.027(4) Uiso 0.57(2) 1 d PD A 1
C16 C 0.2964(14) -0.4639(12) 0.93093(19) 0.040(2) Uani 1 1 d . . .
C17 C 0.4573(14) -0.5210(12) 0.91168(18) 0.044(2) Uani 1 1 d . . .
H17 H 0.5906 -0.5640 0.9197 0.053 Uiso 1 1 calc R . .
C18 C 0.4299(16) -0.5173(12) 0.8808(2) 0.051(2) Uani 1 1 d . . .
H18 H 0.5399 -0.5623 0.8678 0.061 Uiso 1 1 calc R . .
C19 C 0.2372(18) -0.4461(14) 0.8694(2) 0.062(3) Uani 1 1 d . . .
H19 H 0.2166 -0.4371 0.8484 0.074 Uiso 1 1 calc R . .
C20 C 0.0766(19) -0.3887(15) 0.8886(2) 0.068(3) Uani 1 1 d . . .
H20 H -0.0569 -0.3444 0.8808 0.082 Uiso 1 1 calc R . .
C21 C 0.1079(14) -0.3950(12) 0.9190(2) 0.048(2) Uani 1 1 d . . .
H21 H -0.0026 -0.3509 0.9320 0.058 Uiso 1 1 calc R . .
C22 C 0.3240(13) -0.4693(11) 0.96456(17) 0.038(2) Uani 1 1 d . . .
H22 H 0.1827 -0.4349 0.9740 0.046 Uiso 1 1 calc R . .
C23 C 0.4969(17) -0.3375(13) 0.9762(2) 0.064(3) Uani 1 1 d . . .
H23A H 0.6371 -0.3702 0.9673 0.096 Uiso 1 1 calc R . .
H23B H 0.5058 -0.3477 0.9980 0.096 Uiso 1 1 calc R . .
H23C H 0.4593 -0.2096 0.9707 0.096 Uiso 1 1 calc R . .
N1 N 0.3830(9) -0.6661(8) 0.97446(13) 0.0317(16) Uani 1 1 d . . .
H1A H 0.2880 -0.7485 0.9663 0.048 Uiso 1 1 calc R . .
H1B H 0.3767 -0.6735 0.9947 0.048 Uiso 1 1 calc R . .
H1C H 0.5196 -0.6936 0.9682 0.048 Uiso 1 1 calc R . .
C8A C 0.566(4) 0.039(4) 0.8246(4) 0.066(10) Uiso 0.57(2) 1 d PD A 1
C9A C 0.683(3) 0.095(3) 0.8012(4) 0.046(5) Uiso 0.57(2) 1 d PD A 1
C10A C 0.732(5) 0.303(3) 0.7943(6) 0.101(9) Uiso 0.57(2) 1 d PD A 1
H10A H 0.8183 0.3120 0.7760 0.151 Uiso 0.57(2) 1 calc PR A 1
H10B H 0.8121 0.3581 0.8110 0.151 Uiso 0.57(2) 1 calc PR A 1
H10C H 0.5950 0.3706 0.7915 0.151 Uiso 0.57(2) 1 calc PR A 1
C11A C 0.573(3) -0.013(3) 0.7752(4) 0.055(6) Uiso 0.57(2) 1 d PD A 1
H11A H 0.4323 0.0351 0.7672 0.066 Uiso 0.57(2) 1 calc PR A 1
C12A C 0.777(4) 0.009(6) 0.7562(4) 0.145(13) Uiso 0.57(2) 1 d PD A 1
H12A H 0.7942 0.1315 0.7463 0.174 Uiso 0.57(2) 1 calc PR A 1
H12B H 0.8099 -0.0960 0.7427 0.174 Uiso 0.57(2) 1 calc PR A 1
C13A C 0.877(3) -0.006(3) 0.7896(4) 0.064(6) Uiso 0.57(2) 1 d PD A 1
H13A H 1.0226 0.0517 0.7932 0.076 Uiso 0.57(2) 1 calc PR A 1
C14A C 0.843(4) -0.200(3) 0.8003(6) 0.070(7) Uiso 0.57(2) 1 d PD A 1
H14A H 0.9269 -0.2306 0.8185 0.084 Uiso 0.57(2) 1 calc PR A 1
H14B H 0.8660 -0.2951 0.7846 0.084 Uiso 0.57(2) 1 calc PR A 1
C15A C 0.568(4) -0.154(3) 0.8074(5) 0.083(7) Uiso 0.57(2) 1 d P A 1
H15C H 0.4578 -0.2535 0.8108 0.100 Uiso 0.57(2) 1 calc PR A 1
O3A O 0.3651(19) 0.088(2) 0.8255(3) 0.061(5) Uiso 0.57(2) 1 d P A 1
H3O H 0.3562 0.2041 0.8232 0.091 Uiso 0.57(2) 1 calc PR A 1
O3 O 0.359(4) -0.052(4) 0.8312(5) 0.104(9) Uiso 0.43(2) 1 d P A 2
C8 C 0.582(4) -0.006(3) 0.8288(4) 0.021(6) Uiso 0.43(2) 1 d PD A 2
C9 C 0.711(6) 0.036(6) 0.7977(10) 0.110(17) Uiso 0.43(2) 1 d PD A 2
C10 C 0.648(7) 0.246(5) 0.7970(9) 0.117(15) Uiso 0.43(2) 1 d PD A 2
H10D H 0.7377 0.3145 0.8113 0.176 Uiso 0.43(2) 1 calc PR A 2
H10E H 0.4950 0.2594 0.8024 0.176 Uiso 0.43(2) 1 calc PR A 2
H10F H 0.6716 0.2955 0.7769 0.176 Uiso 0.43(2) 1 calc PR A 2
C11 C 0.575(4) -0.094(5) 0.7770(7) 0.073(9) Uiso 0.43(2) 1 d PD A 2
H11 H 0.4378 -0.0522 0.7673 0.088 Uiso 0.43(2) 1 calc PR A 2
C12 C 0.793(4) -0.084(5) 0.7612(5) 0.074(9) Uiso 0.43(2) 1 d PD A 2
H12C H 0.8164 0.0320 0.7497 0.088 Uiso 0.43(2) 1 calc PR A 2
H12D H 0.8272 -0.1949 0.7489 0.088 Uiso 0.43(2) 1 calc PR A 2
C13 C 0.907(4) -0.085(5) 0.7939(5) 0.077(10) Uiso 0.43(2) 1 d PD A 2
H13 H 1.0590 -0.0448 0.7979 0.093 Uiso 0.43(2) 1 calc PR A 2
C14 C 0.801(6) -0.250(5) 0.8079(9) 0.092(13) Uiso 0.43(2) 1 d PD A 2
H14C H 0.8927 -0.3615 0.8053 0.110 Uiso 0.43(2) 1 calc PR A 2
H14D H 0.7808 -0.2281 0.8296 0.110 Uiso 0.43(2) 1 calc PR A 2
C1 C 0.663(2) 0.018(3) 0.8618(3) 0.035(8) Uiso 0.43(2) 1 d PGD A 2
C2 C 0.881(2) 0.062(3) 0.8652(2) 0.045(7) Uiso 0.43(2) 1 d PGD A 2
H2 H 0.9709 0.0759 0.8481 0.054 Uiso 0.43(2) 1 calc PR A 2
C3 C 0.9672(17) 0.087(3) 0.8936(3) 0.030(6) Uiso 0.43(2) 1 d PGD A 2
H3 H 1.1160 0.1170 0.8959 0.036 Uiso 0.43(2) 1 calc PR A 2
C4 C 0.836(2) 0.067(3) 0.9186(2) 0.040(9) Uiso 0.43(2) 1 d PGD A 2
C5 C 0.6180(19) 0.022(2) 0.9152(3) 0.027(6) Uiso 0.43(2) 1 d PGD A 2
H5 H 0.5281 0.0088 0.9323 0.033 Uiso 0.43(2) 1 calc PR A 2
C6 C 0.5317(18) -0.002(2) 0.8868(3) 0.027(6) Uiso 0.43(2) 1 d PGD A 2
H6 H 0.3829 -0.0323 0.8844 0.033 Uiso 0.43(2) 1 calc PR A 2
C7 C 0.926(2) 0.115(4) 0.9486(3) 0.0246(18) Uiso 0.43(2) 1 d PD A 2
O1 O 1.1118(17) 0.056(2) 0.9550(3) 0.025(6) Uiso 0.43(2) 1 d PD A 2
O2 O 0.804(2) 0.206(3) 0.9663(3) 0.034(5) Uiso 0.43(2) 1 d PD A 2
C15 C 0.592(10) -0.278(8) 0.7935(12) 0.23(3) Uiso 0.43(2) 1 d PD A 2
H15A H 0.4734 -0.2936 0.8083 0.278 Uiso 0.43(2) 1 calc PR A 2
H15B H 0.5933 -0.3854 0.7797 0.278 Uiso 0.43(2) 1 calc PR A 2

loop_
_atom_site_aniso_label
_atom_site_aniso_U_11
_atom_site_aniso_U_22
_atom_site_aniso_U_33
_atom_site_aniso_U_23
_atom_site_aniso_U_13
_atom_site_aniso_U_12
C16 0.041(5) 0.032(5) 0.047(5) -0.004(4) -0.007(4) -0.004(4)
C17 0.047(5) 0.041(5) 0.044(6) 0.003(4) 0.003(4) 0.010(4)
C18 0.060(7) 0.042(6) 0.052(6) -0.007(5) 0.012(5) 0.001(5)
C19 0.086(8) 0.049(6) 0.050(6) 0.009(5) -0.006(6) -0.014(6)
C20 0.068(8) 0.064(7) 0.072(8) 0.030(6) -0.016(6) -0.011(6)
C21 0.033(5) 0.048(6) 0.063(7) 0.013(5) 0.000(5) 0.014(4)
C22 0.044(5) 0.032(5) 0.038(5) -0.007(4) 0.004(4) 0.014(4)
C23 0.086(8) 0.050(6) 0.056(6) -0.010(5) 0.000(6) -0.036(6)
N1 0.022(3) 0.041(4) 0.032(4) 0.004(3) 0.004(3) -0.002(3)

loop_
_atom_type_symbol
_atom_type_description
_atom_type_scat_dispersion_real
_atom_type_scat_dispersion_imag
_atom_type_scat_source
C C 0.0033 0.0016 'International Tables Vol C Tables 4.2.6.8 and 6.1.1.4'
H H 0.0000 0.0000 'International Tables Vol C Tables 4.2.6.8 and 6.1.1.4'
N N 0.0061 0.0033 'International Tables Vol C Tables 4.2.6.8 and 6.1.1.4'
O O 0.0106 0.0060 'International Tables Vol C Tables 4.2.6.8 and 6.1.1.4'

loop_
_geom_angle_atom_site_label_1
_geom_angle_atom_site_label_2
_geom_angle_atom_site_label_3
_geom_angle
C2A C1A C6A 120.0
C2A C1A C8A 121.2(12)
C6A C1A C8A 117.5(13)
C3A C2A C1A 120.0
C3A C2A H2A 120.0
C1A C2A H2A 120.0
C4A C3A C2A 120.0
C4A C3A H3A 120.0
C2A C3A H3A 120.0
C3A C4A C5A 120.0
C3A C4A C7A 118.9(5)
C5A C4A C7A 121.1(5)
C6A C5A C4A 120.0
C6A C5A H5A 120.0
C4A C5A H5A 120.0
C5A C6A C1A 120.0
C5A C6A H6A 120.0
C1A C6A H6A 120.0
O1A C7A O2A 124.3(8)
O1A C7A C4A 117.9(8)
O2A C7A C4A 117.7(7)
C21 C16 C17 118.5(8)
C21 C16 C22 119.3(8)
C17 C16 C22 122.2(8)
C16 C17 C18 121.8(9)
C16 C17 H17 119.1
C18 C17 H17 119.1
C19 C18 C17 118.3(9)
C19 C18 H18 120.9
C17 C18 H18 120.9
C20 C19 C18 119.9(9)
C20 C19 H19 120.1
C18 C19 H19 120.1
C19 C20 C21 120.5(10)
C19 C20 H20 119.8
C21 C20 H20 119.8
C16 C21 C20 121.0(10)
C16 C21 H21 119.5
C20 C21 H21 119.5
C16 C22 C23 113.8(7)
C16 C22 N1 109.8(6)
C23 C22 N1 108.1(7)
C16 C22 H22 108.3
C23 C22 H22 108.3
N1 C22 H22 108.3
C22 C23 H23A 109.5
C22 C23 H23B 109.5
H23A C23 H23B 109.5
C22 C23 H23C 109.5
H23A C23 H23C 109.5
H23B C23 H23C 109.5
C22 N1 H1A 109.5
C22 N1 H1B 109.5
H1A N1 H1B 109.5
C22 N1 H1C 109.5
H1A N1 H1C 109.5
H1B N1 H1C 109.5
O3A C8A C9A 117(2)
O3A C8A C1A 113.6(18)
C9A C8A C1A 118.9(19)
O3A C8A C15A 105.4(18)
C9A C8A C15A 83.2(17)
C1A C8A C15A 113(2)
C8A C9A C13A 124(2)
C8A C9A C11A 101.4(16)
C13A C9A C11A 81.3(12)
C8A C9A C10A 124(2)
C13A C9A C10A 104.0(18)
C11A C9A C10A 114.6(17)
C9A C10A H10A 109.5
C9A C10A H10B 109.5
H10A C10A H10B 109.5
C9A C10A H10C 109.4
H10A C10A H10C 109.5
H10B C10A H10C 109.5
C12A C11A C9A 90.3(13)
C12A C11A C15A 122.0(19)
C9A C11A C15A 71.5(13)
C12A C11A H11A 118.5
C9A C11A H11A 118.5
C15A C11A H11A 118.5
C11A C12A C13A 78.1(14)
C11A C12A H12A 115.5
C13A C12A H12A 115.6
C11A C12A H12B 115.5
C13A C12A H12B 115.5
H12A C12A H12B 112.5
C14A C13A C9A 103.2(17)
C14A C13A C12A 108(2)
C9A C13A C12A 88.8(13)
C14A C13A H13A 117.6
C9A C13A H13A 117.6
C12A C13A H13A 117.6
C13A C14A C15A 91.1(16)
C13A C14A H14A 113.4
C15A C14A H14A 113.5
C13A C14A H14B 113.4
C15A C14A H14B 113.5
H14A C14A H14B 110.8
C8A C15A C14A 105.2(19)
C8A C15A C11A 83.9(15)
C14A C15A C11A 86.8(15)
C8A C15A H15C 123.3
C14A C15A H15C 123.2
C11A C15A H15C 123.2
O3 C8 C1 105.4(17)
O3 C8 C9 126(2)
C1 C8 C9 129(2)
C13 C9 C10 140(4)
C13 C9 C11 91(3)
C10 C9 C11 116(3)
C13 C9 C8 113(3)
C10 C9 C8 94(3)
C11 C9 C8 97(2)
C9 C10 H10D 109.5
C9 C10 H10E 109.5
H10D C10 H10E 109.5
C9 C10 H10F 109.4
H10D C10 H10F 109.5
H10E C10 H10F 109.5
C15 C11 C12 102(3)
C15 C11 C9 101(4)
C12 C11 C9 77(2)
C15 C11 H11 122.2
C12 C11 H11 122.2
C9 C11 H11 122.2
C11 C12 C13 87.8(19)
C11 C12 H12C 114.0
C13 C12 H12C 114.0
C11 C12 H12D 114.0
C13 C12 H12D 114.0
H12C C12 H12D 111.2
C14 C13 C9 93(2)
C14 C13 C12 101(2)
C9 C13 C12 76(2)
C14 C13 H13 124.6
C9 C13 H13 124.5
C12 C13 H13 124.5
C15 C14 C13 108(3)
C15 C14 H14C 110.0
C13 C14 H14C 110.0
C15 C14 H14D 110.1
C13 C14 H14D 110.1
H14C C14 H14D 108.4
C2 C1 C6 120.0
C2 C1 C8 116.0(12)
C6 C1 C8 124.0(12)
C1 C2 C3 120.0
C1 C2 H2 120.0
C3 C2 H2 120.0
C4 C3 C2 120.0
C4 C3 H3 120.0
C2 C3 H3 120.0
C5 C4 C3 120.0
C5 C4 C7 120.7(5)
C3 C4 C7 118.9(6)
C4 C5 C6 120.0
C4 C5 H5 120.0
C6 C5 H5 120.0
C5 C6 C1 120.0
C5 C6 H6 120.0
C1 C6 H6 120.0
O1 C7 O2 124.8(9)
O1 C7 C4 117.7(9)
O2 C7 C4 117.4(8)
C14 C15 C11 99(3)
C14 C15 H15A 112.0
C11 C15 H15A 112.0
C14 C15 H15B 112.0
C11 C15 H15B 112.0
H15A C15 H15B 109.7

loop_
_geom_bond_atom_site_label_1
_geom_bond_atom_site_label_2
_geom_bond_distance
C1A C2A 1.3900
C1A C6A 1.3900
C1A C8A 1.571(14)
C2A C3A 1.3900
C2A H2A 0.9500
C3A C4A 1.3900
C3A H3A 0.9500
C4A C5A 1.3900
C4A C7A 1.494(9)
C5A C6A 1.3900
C5A H5A 0.9500
C6A H6A 0.9500
C7A O1A 1.259(9)
C7A O2A 1.277(9)
C16 C21 1.372(12)
C16 C17 1.377(11)
C16 C22 1.516(11)
C17 C18 1.394(12)
C17 H17 0.9500
C18 C19 1.392(14)
C18 H18 0.9500
C19 C20 1.375(14)
C19 H19 0.9500
C20 C21 1.378(13)
C20 H20 0.9500
C21 H21 0.9500
C22 C23 1.519(12)
C22 N1 1.527(10)
C22 H22 1.0000
C23 H23A 0.9800
C23 H23B 0.9800
C23 H23C 0.9800
N1 H1A 0.9100
N1 H1B 0.9100
N1 H1C 0.9100
C8A O3A 1.29(3)
C8A C9A 1.34(3)
C8A C15A 1.58(3)
C9A C13A 1.50(2)
C9A C11A 1.55(3)
C9A C10A 1.56(3)
C10A H10A 0.9800
C10A H10B 0.9800
C10A H10C 0.9800
C11A C12A 1.529(19)
C11A C15A 1.76(3)
C11A H11A 1.0000
C12A C13A 1.62(2)
C12A H12A 0.9900
C12A H12B 0.9900
C13A C14A 1.49(3)
C13A H13A 1.0000
C14A C15A 1.76(3)
C14A H14A 0.9900
C14A H14B 0.9900
C15A H15C 1.0000
O3A H3O 0.8400
O3 C8 1.42(3)
C8 C1 1.569(13)
C8 C9 1.63(5)
C9 C13 1.50(3)
C9 C10 1.56(3)
C9 C11 1.56(5)
C10 H10D 0.9800
C10 H10E 0.9800
C10 H10F 0.9800
C11 C15 1.52(5)
C11 C12 1.525(19)
C11 H11 1.0000
C12 C13 1.62(2)
C12 H12C 0.9900
C12 H12D 0.9900
C13 C14 1.49(3)
C13 H13 1.0000
C14 C15 1.46(6)
C14 H14C 0.9900
C14 H14D 0.9900
C1 C2 1.3900
C1 C6 1.3900
C2 C3 1.3900
C2 H2 0.9500
C3 C4 1.3900
C3 H3 0.9500
C4 C5 1.3900
C4 C7 1.495(9)
C5 C6 1.3900
C5 H5 0.9500
C6 H6 0.9500
C7 O1 1.258(10)
C7 O2 1.275(10)
C15 H15A 0.9900
C15 H15B 0.9900

loop_
_geom_torsion_atom_site_label_1
_geom_torsion_atom_site_label_2
_geom_torsion_atom_site_label_3
_geom_torsion_atom_site_label_4
_geom_torsion
C6A C1A C2A C3A 0.0
C8A C1A C2A C3A 167.0(17)
C1A C2A C3A C4A 0.0
C2A C3A C4A C5A 0.0
C2A C3A C4A C7A -179.8(12)
C3A C4A C5A C6A 0.0
C7A C4A C5A C6A 179.8(12)
C4A C5A C6A C1A 0.0
C2A C1A C6A C5A 0.0
C8A C1A C6A C5A -167.5(16)
C3A C4A C7A O1A -34(2)
C5A C4A C7A O1A 146.1(14)
C3A C4A C7A O2A 144.2(14)
C5A C4A C7A O2A -36(2)
C21 C16 C17 C18 -2.6(14)
C22 C16 C17 C18 179.4(8)
C16 C17 C18 C19 2.8(14)
C17 C18 C19 C20 -2.6(15)
C18 C19 C20 C21 2.3(16)
C17 C16 C21 C20 2.2(14)
C22 C16 C21 C20 -179.7(9)
C19 C20 C21 C16 -2.1(16)
C21 C16 C22 C23 -112.5(10)
C17 C16 C22 C23 65.4(11)
C21 C16 C22 N1 126.2(8)
C17 C16 C22 N1 -55.9(11)
C2A C1A C8A O3A -134.3(17)
C6A C1A C8A O3A 33(3)
C2A C1A C8A C9A 10(3)
C6A C1A C8A C9A 177.5(19)
C2A C1A C8A C15A 105(2)
C6A C1A C8A C15A -87(2)
O3A C8A C9A C13A -153.5(19)
C1A C8A C9A C13A 63(3)
C15A C8A C9A C13A -50(2)
O3A C8A C9A C11A -66(3)
C1A C8A C9A C11A 150(2)
C15A C8A C9A C11A 37.5(18)
O3A C8A C9A C10A 64(3)
C1A C8A C9A C10A -80(3)
C15A C8A C9A C10A 168(2)
C8A C9A C11A C12A -159(2)
C13A C9A C11A C12A -35.6(18)
C10A C9A C11A C12A 66(3)
C8A C9A C11A C15A -34.9(18)
C13A C9A C11A C15A 88.2(14)
C10A C9A C11A C15A -170(2)
C9A C11A C12A C13A 32.9(18)
C15A C11A C12A C13A -35(2)
C8A C9A C13A C14A 23(2)
C11A C9A C13A C14A -74.7(16)
C10A C9A C13A C14A 172.0(18)
C8A C9A C13A C12A 131(2)
C11A C9A C13A C12A 33.3(17)
C10A C9A C13A C12A -80(2)
C11A C12A C13A C14A 69(2)
C11A C12A C13A C9A -34.3(18)
C9A C13A C14A C15A 16.5(17)
C12A C13A C14A C15A -76.6(17)
O3A C8A C15A C14A 169.6(18)
C9A C8A C15A C14A 53.1(19)
C1A C8A C15A C14A -66(2)
O3A C8A C15A C11A 84.6(18)
C9A C8A C15A C11A -31.9(15)
C1A C8A C15A C11A -150.5(19)
C13A C14A C15A C8A -46.3(19)
C13A C14A C15A C11A 36.4(16)
C12A C11A C15A C8A 107(2)
C9A C11A C15A C8A 28.4(14)
C12A C11A C15A C14A 1(2)
C9A C11A C15A C14A -77.2(14)
O3 C8 C9 C13 -125(3)
C1 C8 C9 C13 63(4)
O3 C8 C9 C10 86(4)
C1 C8 C9 C10 -86(3)
O3 C8 C9 C11 -31(4)
C1 C8 C9 C11 157(2)
C13 C9 C11 C15 59(3)
C10 C9 C11 C15 -152(4)
C8 C9 C11 C15 -54(3)
C13 C9 C11 C12 -41(2)
C10 C9 C11 C12 108(4)
C8 C9 C11 C12 -154(2)
C15 C11 C12 C13 -62(3)
C9 C11 C12 C13 37(2)
C10 C9 C13 C14 164(6)
C11 C9 C13 C14 -62(3)
C8 C9 C13 C14 36(3)
C10 C9 C13 C12 -95(6)
C11 C9 C13 C12 38(2)
C8 C9 C13 C12 137(3)
C11 C12 C13 C14 51(3)
C11 C12 C13 C9 -40(3)
C9 C13 C14 C15 51(4)
C12 C13 C14 C15 -26(4)
O3 C8 C1 C2 179.4(17)
C9 C8 C1 C2 -7(3)
O3 C8 C1 C6 -1(3)
C9 C8 C1 C6 172(2)
C6 C1 C2 C3 0.0
C8 C1 C2 C3 179.8(18)
C1 C2 C3 C4 0.0
C2 C3 C4 C5 0.0
C2 C3 C4 C7 -173.0(16)
C3 C4 C5 C6 0.0
C7 C4 C5 C6 172.9(16)
C4 C5 C6 C1 0.0
C2 C1 C6 C5 0.0
C8 C1 C6 C5 -179.8(19)
C5 C4 C7 O1 141.3(18)
C3 C4 C7 O1 -46(3)
C5 C4 C7 O2 -36(3)
C3 C4 C7 O2 137.2(19)
C13 C14 C15 C11 -13(5)
C12 C11 C15 C14 50(4)
C9 C11 C15 C14 -28(4)
